data_1555956
loop_
_publ_author_name
'Yoon, Hyung'
'Lossouarn, Alexis'
'Landau, Felicitas'
'Lautens, Mark'

_publ_section_title
;
 Pd-Catalyzed Spirocyclization via C-H Activation and Benzyne Insertion.
;
_journal_issue 24
_journal_name_full 'Organic letters'
_journal_page_first 6324
_journal_page_last 6327
_journal_paper_doi 10.1021/acs.orglett.6b03213
_journal_volume 18
_journal_year 2016
_chemical_absolute_configuration ad
_chemical_formula_moiety 'C21 H16 O'
_chemical_formula_sum 'C21 H16 O'
_chemical_formula_weight 284.34
_space_group_crystal_system orthorhombic
_space_group_IT_number 32
_space_group_name_Hall 'P 2 -2ab'
_space_group_name_H-M_alt 'P b a 2'
_atom_sites_solution_hydrogens geom
_audit_creation_method SHELXL-2014/7
_cell_angle_alpha 90
_cell_angle_beta 90
_cell_angle_gamma 90
_cell_formula_units_Z 8
_cell_length_a 18.9446(5)
_cell_length_b 24.3426(6)
_cell_length_c 6.2244(2)
_cell_measurement_reflns_used 9923
_cell_measurement_temperature 147(2)
_cell_measurement_theta_max 66.41
_cell_measurement_theta_min 2.96
_cell_volume 2870.45(14)
_computing_cell_refinement APEX2
_computing_data_collection 'APEX2 (Bruker, 2014)'
_computing_data_reduction 'SAINT (Bruker, 2014)'
_computing_molecular_graphics 'PLATON (Spek, 2009)'
_computing_publication_material 'SHELXTL (Sheldrick, 2008)'
_computing_structure_refinement 'SHELXL-2014/7 (Sheldrick, 2015)'
_computing_structure_solution 'SHELXT (Sheldrick, 2015)'
_diffrn_ambient_temperature 147(2)
_diffrn_measured_fraction_theta_full 0.993
_diffrn_measured_fraction_theta_max 0.993
_diffrn_measurement_device_type 'Bruker Kappa APEX-DUO CCD'
_diffrn_measurement_method '\f and \w scans'
_diffrn_radiation_type CuK\a
_diffrn_radiation_wavelength 1.54178
_diffrn_reflns_av_R_equivalents 0.0484
_diffrn_reflns_av_unetI/netI 0.0243
_diffrn_reflns_Laue_measured_fraction_full 0.993
_diffrn_reflns_Laue_measured_fraction_max 0.993
_diffrn_reflns_limit_h_max 22
_diffrn_reflns_limit_h_min -22
_diffrn_reflns_limit_k_max 28
_diffrn_reflns_limit_k_min -29
_diffrn_reflns_limit_l_max 7
_diffrn_reflns_limit_l_min -7
_diffrn_reflns_number 52991
_diffrn_reflns_point_group_measured_fraction_full 0.988
_diffrn_reflns_point_group_measured_fraction_max 0.987
_diffrn_reflns_theta_full 67.356
_diffrn_reflns_theta_max 67.356
_diffrn_reflns_theta_min 2.956
_diffrn_source 'Bruker ImuS with multi-layer optics'
_exptl_absorpt_coefficient_mu 0.614
_exptl_absorpt_correction_T_max 0.7529
_exptl_absorpt_correction_T_min 0.6776
_exptl_absorpt_correction_type multi-scan
_exptl_absorpt_process_details 'SADABS (Sheldrick, 1996)'
_exptl_crystal_colour colourless
_exptl_crystal_density_diffrn 1.316
_exptl_crystal_description needle
_exptl_crystal_F_000 1200
_exptl_crystal_size_max 0.180
_exptl_crystal_size_mid 0.050
_exptl_crystal_size_min 0.050
_refine_diff_density_max 0.105
_refine_diff_density_min -0.159
_refine_diff_density_rms 0.030
_refine_ls_abs_structure_details
; 
 Flack x determined using 1961 quotients [(I+)-(I-)]/[(I+)+(I-)] 
 (Parsons, Flack and Wagner, Acta Cryst. B69 (2013) 249-259). 
;
_refine_ls_abs_structure_Flack 0.05(8)
_refine_ls_extinction_method none
_refine_ls_goodness_of_fit_ref 1.052
_refine_ls_hydrogen_treatment constr
_refine_ls_matrix_type full
_refine_ls_number_parameters 397
_refine_ls_number_reflns 5101
_refine_ls_number_restraints 1
_refine_ls_restrained_S_all 1.052
_refine_ls_R_factor_all 0.0320
_refine_ls_R_factor_gt 0.0278
_refine_ls_shift/su_max 0.001
_refine_ls_shift/su_mean 0.000
_refine_ls_structure_factor_coef Fsqd
_refine_ls_weighting_details 'w=1/[\s^2^(Fo^2^)+(0.0352P)^2^+0.3598P] where P=(Fo^2^+2Fc^2^)/3'
_refine_ls_weighting_scheme calc
_refine_ls_wR_factor_gt 0.0668
_refine_ls_wR_factor_ref 0.0693
_reflns_Friedel_coverage 0.807
_reflns_Friedel_fraction_full 0.981
_reflns_Friedel_fraction_max 0.980
_reflns_number_gt 4641
_reflns_number_total 5101
_reflns_threshold_expression 'I > 2\s(I)'
_cod_data_source_file ol6b03213_si_003.cif
_cod_data_source_block d1630_a
_cod_database_code 1555956
_shelx_shelxl_version_number 2014/7
_shelx_space_group_comment
; 
The symmetry employed for this shelxl refinement is uniquely defined 
by the following loop, which should always be used as a source of 
symmetry information in preference to the above space-group names. 
They are only intended as comments. 
;
_shelx_estimated_absorpt_t_min 0.898
_shelx_estimated_absorpt_t_max 0.970

loop_
_space_group_symop_operation_xyz
'x, y, z'
'-x, -y, z'
'x+1/2, -y+1/2, z'
'-x+1/2, y+1/2, z'

loop_
_atom_site_label
_atom_site_type_symbol
_atom_site_fract_x
_atom_site_fract_y
_atom_site_fract_z
_atom_site_U_iso_or_equiv
_atom_site_adp_type
_atom_site_occupancy
_atom_site_site_symmetry_order
_atom_site_calc_flag
_atom_site_refinement_flags_posn
_atom_site_refinement_flags_adp
O1A O 0.33467(6) 0.74524(5) 0.1058(2) 0.0277(3) Uani 1 1 d . .
C1A C 0.31651(9) 0.83738(7) 0.2418(3) 0.0213(4) Uani 1 1 d . .
C2A C 0.36576(9) 0.80384(7) 0.3799(3) 0.0213(4) Uani 1 1 d . .
C3A C 0.40107(10) 0.81657(7) 0.5682(3) 0.0260(4) Uani 1 1 d . .
H3AA H 0.3954 0.8516 0.6334 0.031 Uiso 1 1 calc R U
C4A C 0.44495(10) 0.77726(8) 0.6604(3) 0.0300(4) Uani 1 1 d . .
H4AA H 0.4698 0.7854 0.7891 0.036 Uiso 1 1 calc R U
C5A C 0.45247(9) 0.72611(7) 0.5646(3) 0.0299(4) Uani 1 1 d . .
H5AA H 0.4826 0.6997 0.6295 0.036 Uiso 1 1 calc R U
C6A C 0.41716(10) 0.71254(7) 0.3767(4) 0.0282(4) Uani 1 1 d . .
H6AA H 0.4224 0.6775 0.3116 0.034 Uiso 1 1 calc R U
C7A C 0.37396(10) 0.75251(7) 0.2884(3) 0.0225(4) Uani 1 1 d . .
C8A C 0.28517(9) 0.79100(6) 0.0980(3) 0.0241(4) Uani 1 1 d . .
H8AA H 0.2384 0.7795 0.1529 0.029 Uiso 1 1 calc R U
H8AB H 0.2795 0.8041 -0.0516 0.029 Uiso 1 1 calc R U
C9A C 0.25808(9) 0.86679(7) 0.3679(3) 0.0257(4) Uani 1 1 d . .
H9AA H 0.2318 0.8398 0.4558 0.031 Uiso 1 1 calc R U
H9AB H 0.2794 0.8942 0.4661 0.031 Uiso 1 1 calc R U
C10A C 0.20799(10) 0.89522(7) 0.2155(3) 0.0271(4) Uani 1 1 d . .
C11A C 0.13566(11) 0.89641(8) 0.2537(4) 0.0359(5) Uani 1 1 d . .
H11A H 0.1170 0.8797 0.3795 0.043 Uiso 1 1 calc R U
C12A C 0.09060(11) 0.92188(8) 0.1086(5) 0.0438(6) Uani 1 1 d . .
H12A H 0.0413 0.9227 0.1358 0.053 Uiso 1 1 calc R U
C13A C 0.11714(12) 0.94606(8) -0.0748(4) 0.0435(6) Uani 1 1 d . .
H13A H 0.0860 0.9635 -0.1734 0.052 Uiso 1 1 calc R U
C14A C 0.18893(11) 0.94505(8) -0.1157(4) 0.0357(5) Uani 1 1 d . .
H14A H 0.2069 0.9615 -0.2428 0.043 Uiso 1 1 calc R U
C15A C 0.23536(10) 0.91981(7) 0.0296(3) 0.0262(4) Uani 1 1 d . .
C16A C 0.31273(10) 0.91936(7) -0.0041(3) 0.0232(4) Uani 1 1 d . .
C17A C 0.34629(10) 0.95791(7) -0.1363(3) 0.0285(4) Uani 1 1 d . .
H17A H 0.3188 0.9845 -0.2104 0.034 Uiso 1 1 calc R U
C18A C 0.41889(11) 0.95778(7) -0.1604(3) 0.0308(4) Uani 1 1 d . .
H18A H 0.4408 0.9839 -0.2521 0.037 Uiso 1 1 calc R U
C19A C 0.45964(10) 0.91978(7) -0.0512(3) 0.0274(4) Uani 1 1 d . .
H19A H 0.5096 0.9201 -0.0657 0.033 Uiso 1 1 calc R U
C20A C 0.42703(9) 0.88108(7) 0.0798(3) 0.0236(4) Uani 1 1 d . .
H20A H 0.4550 0.8548 0.1535 0.028 Uiso 1 1 calc R U
C21A C 0.35446(9) 0.88028(7) 0.1045(3) 0.0207(4) Uani 1 1 d . .
O1B O 0.19454(6) 0.74796(5) 0.6033(2) 0.0281(3) Uani 1 1 d . .
C1B C 0.21158(9) 0.65580(7) 0.7397(3) 0.0222(4) Uani 1 1 d . .
C2B C 0.16294(9) 0.68981(7) 0.8779(3) 0.0226(4) Uani 1 1 d . .
C3B C 0.12805(10) 0.67752(7) 1.0674(3) 0.0268(4) Uani 1 1 d . .
H3BA H 0.1332 0.6424 1.1324 0.032 Uiso 1 1 calc R U
C4B C 0.08534(10) 0.71735(8) 1.1610(3) 0.0302(4) Uani 1 1 d . .
H4BA H 0.0610 0.7095 1.2909 0.036 Uiso 1 1 calc R U
C5B C 0.07814(10) 0.76866(7) 1.0649(3) 0.0296(4) Uani 1 1 d . .
H5BA H 0.0485 0.7954 1.1300 0.036 Uiso 1 1 calc R U
C6B C 0.11335(9) 0.78172(7) 0.8759(4) 0.0281(4) Uani 1 1 d . .
H6BA H 0.1088 0.8169 0.8111 0.034 Uiso 1 1 calc R U
C7B C 0.15536(10) 0.74129(7) 0.7863(3) 0.0234(4) Uani 1 1 d . .
C8B C 0.24334(9) 0.70199(7) 0.5957(3) 0.0253(4) Uani 1 1 d . .
H8BA H 0.2902 0.7132 0.6504 0.030 Uiso 1 1 calc R U
H8BB H 0.2488 0.6888 0.4461 0.030 Uiso 1 1 calc R U
C9B C 0.26988(10) 0.62610(7) 0.8655(3) 0.0270(4) Uani 1 1 d . .
H9BA H 0.2964 0.6530 0.9533 0.032 Uiso 1 1 calc R U
H9BB H 0.2484 0.5988 0.9636 0.032 Uiso 1 1 calc R U
C10B C 0.31946(10) 0.59763(7) 0.7133(3) 0.0276(4) Uani 1 1 d . .
C11B C 0.39217(11) 0.59673(8) 0.7484(4) 0.0342(5) Uani 1 1 d . .
H11B H 0.4111 0.6137 0.8732 0.041 Uiso 1 1 calc R U
C12B C 0.43710(11) 0.57137(8) 0.6031(4) 0.0406(5) Uani 1 1 d . .
H12B H 0.4865 0.5708 0.6289 0.049 Uiso 1 1 calc R U
C13B C 0.40980(11) 0.54691(8) 0.4205(4) 0.0394(5) Uani 1 1 d . .
H13B H 0.4406 0.5297 0.3204 0.047 Uiso 1 1 calc R U
C14B C 0.33783(10) 0.54736(8) 0.3832(4) 0.0321(4) Uani 1 1 d . .
H14B H 0.3195 0.5304 0.2575 0.039 Uiso 1 1 calc R U
C15B C 0.29180(10) 0.57244(7) 0.5283(3) 0.0254(4) Uani 1 1 d . .
C16B C 0.21424(10) 0.57322(7) 0.4964(3) 0.0237(4) Uani 1 1 d . .
C17B C 0.18018(10) 0.53438(7) 0.3670(3) 0.0269(4) Uani 1 1 d . .
H17B H 0.2073 0.5073 0.2949 0.032 Uiso 1 1 calc R U
C18B C 0.10733(10) 0.53486(7) 0.3424(3) 0.0289(4) Uani 1 1 d . .
H18B H 0.0849 0.5083 0.2540 0.035 Uiso 1 1 calc R U
C19B C 0.06758(10) 0.57428(7) 0.4472(3) 0.0276(4) Uani 1 1 d . .
H19B H 0.0177 0.5747 0.4312 0.033 Uiso 1 1 calc R U
C20B C 0.10034(9) 0.61315(7) 0.5757(3) 0.0239(4) Uani 1 1 d . .
H20B H 0.0726 0.6403 0.6461 0.029 Uiso 1 1 calc R U
C21B C 0.17309(9) 0.61306(6) 0.6030(3) 0.0215(4) Uani 1 1 d . .

loop_
_atom_site_aniso_label
_atom_site_aniso_U_11
_atom_site_aniso_U_22
_atom_site_aniso_U_33
_atom_site_aniso_U_23
_atom_site_aniso_U_13
_atom_site_aniso_U_12
O1A 0.0305(7) 0.0232(6) 0.0295(7) -0.0064(6) -0.0061(6) 0.0007(5)
C1A 0.0237(9) 0.0190(8) 0.0213(9) 0.0002(7) -0.0014(8) -0.0016(7)
C2A 0.0216(9) 0.0207(8) 0.0217(8) 0.0015(7) 0.0020(8) -0.0025(6)
C3A 0.0308(10) 0.0256(9) 0.0216(10) 0.0000(8) -0.0008(8) -0.0024(7)
C4A 0.0302(10) 0.0344(10) 0.0254(10) 0.0040(8) -0.0049(8) -0.0025(8)
C5A 0.0248(9) 0.0293(9) 0.0357(11) 0.0098(9) -0.0010(9) 0.0020(7)
C6A 0.0262(9) 0.0223(8) 0.0361(10) 0.0010(8) 0.0028(9) 0.0017(7)
C7A 0.0201(9) 0.0230(8) 0.0244(9) 0.0003(7) 0.0008(7) -0.0048(7)
C8A 0.0263(9) 0.0192(8) 0.0269(9) -0.0006(8) -0.0058(8) -0.0021(7)
C9A 0.0266(10) 0.0241(8) 0.0265(9) -0.0008(8) 0.0031(9) -0.0019(7)
C10A 0.0256(10) 0.0192(8) 0.0365(11) -0.0062(8) -0.0014(9) 0.0008(7)
C11A 0.0266(10) 0.0287(10) 0.0523(14) -0.0094(9) 0.0021(10) 0.0008(8)
C12A 0.0258(11) 0.0326(11) 0.0732(17) -0.0152(12) -0.0092(11) 0.0049(8)
C13A 0.0376(13) 0.0293(10) 0.0638(17) -0.0092(11) -0.0230(12) 0.0079(9)
C14A 0.0410(12) 0.0251(9) 0.0410(12) -0.0021(9) -0.0154(11) 0.0027(8)
C15A 0.0277(10) 0.0195(8) 0.0313(10) -0.0038(7) -0.0081(8) 0.0003(7)
C16A 0.0311(10) 0.0188(8) 0.0196(9) -0.0017(7) -0.0041(8) -0.0020(7)
C17A 0.0408(11) 0.0210(9) 0.0236(9) 0.0010(8) -0.0068(9) -0.0015(8)
C18A 0.0432(12) 0.0276(9) 0.0216(10) 0.0002(8) 0.0032(9) -0.0108(8)
C19A 0.0295(10) 0.0298(10) 0.0229(9) -0.0036(7) 0.0018(8) -0.0060(8)
C20A 0.0270(10) 0.0235(8) 0.0204(9) -0.0032(8) -0.0025(8) -0.0019(7)
C21A 0.0259(9) 0.0195(8) 0.0167(8) -0.0033(7) -0.0022(8) -0.0024(6)
O1B 0.0302(7) 0.0241(6) 0.0299(7) 0.0059(6) 0.0041(6) 0.0001(5)
C1B 0.0247(9) 0.0210(8) 0.0208(9) 0.0005(7) -0.0003(8) -0.0033(7)
C2B 0.0254(9) 0.0209(8) 0.0216(9) -0.0014(7) -0.0033(8) -0.0044(7)
C3B 0.0328(10) 0.0262(9) 0.0214(10) -0.0002(8) -0.0006(8) -0.0045(7)
C4B 0.0295(10) 0.0359(10) 0.0252(10) -0.0047(8) 0.0033(8) -0.0064(8)
C5B 0.0245(9) 0.0295(9) 0.0349(11) -0.0085(8) -0.0010(9) -0.0015(7)
C6B 0.0245(9) 0.0233(9) 0.0365(11) -0.0012(8) -0.0033(9) -0.0011(7)
C7B 0.0219(9) 0.0242(9) 0.0241(9) -0.0002(7) -0.0031(7) -0.0052(7)
C8B 0.0286(10) 0.0203(8) 0.0269(9) 0.0001(8) 0.0036(8) -0.0019(7)
C9B 0.0304(10) 0.0258(9) 0.0249(9) 0.0001(8) -0.0054(9) -0.0017(7)
C10B 0.0301(10) 0.0206(8) 0.0321(10) 0.0054(8) -0.0035(9) 0.0004(7)
C11B 0.0317(11) 0.0283(10) 0.0427(12) 0.0051(9) -0.0084(10) 0.0003(8)
C12B 0.0286(11) 0.0336(10) 0.0595(15) 0.0049(11) -0.0054(11) 0.0051(8)
C13B 0.0335(12) 0.0295(10) 0.0551(15) 0.0013(10) 0.0082(10) 0.0059(9)
C14B 0.0334(11) 0.0260(9) 0.0369(11) -0.0017(9) 0.0026(9) 0.0014(8)
C15B 0.0283(10) 0.0186(8) 0.0294(10) 0.0028(7) 0.0014(8) 0.0003(7)
C16B 0.0292(10) 0.0200(8) 0.0219(9) 0.0037(7) 0.0008(8) -0.0023(7)
C17B 0.0359(11) 0.0210(9) 0.0237(9) -0.0014(8) 0.0051(9) -0.0027(7)
C18B 0.0365(11) 0.0285(9) 0.0216(10) -0.0006(8) -0.0022(8) -0.0102(8)
C19B 0.0274(10) 0.0319(10) 0.0234(10) 0.0042(8) -0.0005(8) -0.0070(8)
C20B 0.0277(10) 0.0255(8) 0.0185(9) 0.0021(8) 0.0026(8) -0.0019(7)
C21B 0.0286(10) 0.0192(8) 0.0166(8) 0.0029(7) -0.0001(8) -0.0039(7)

loop_
_atom_type_symbol
_atom_type_description
_atom_type_scat_dispersion_real
_atom_type_scat_dispersion_imag
_atom_type_scat_source
C C 0.0181 0.0091 'International Tables Vol C Tables 4.2.6.8 and 6.1.1.4'
H H 0.0000 0.0000 'International Tables Vol C Tables 4.2.6.8 and 6.1.1.4'
O O 0.0492 0.0322 'International Tables Vol C Tables 4.2.6.8 and 6.1.1.4'

loop_
_geom_angle_atom_site_label_1
_geom_angle_atom_site_label_2
_geom_angle_atom_site_label_3
_geom_angle
C7A O1A C8A 106.19(13)
C2A C1A C21A 113.42(14)
C2A C1A C9A 114.02(15)
C21A C1A C9A 107.86(14)
C2A C1A C8A 99.83(13)
C21A C1A C8A 110.66(15)
C9A C1A C8A 110.92(14)
C7A C2A C3A 119.79(17)
C7A C2A C1A 108.92(16)
C3A C2A C1A 131.30(16)
C2A C3A C4A 118.94(17)
C2A C3A H3AA 120.5
C4A C3A H3AA 120.5
C5A C4A C3A 120.07(18)
C5A C4A H4AA 120.0
C3A C4A H4AA 120.0
C6A C5A C4A 121.75(17)
C6A C5A H5AA 119.1
C4A C5A H5AA 119.1
C7A C6A C5A 116.89(17)
C7A C6A H6AA 121.6
C5A C6A H6AA 121.6
O1A C7A C2A 113.42(16)
O1A C7A C6A 124.02(16)
C2A C7A C6A 122.56(18)
O1A C8A C1A 106.83(13)
O1A C8A H8AA 110.4
C1A C8A H8AA 110.4
O1A C8A H8AB 110.4
C1A C8A H8AB 110.4
H8AA C8A H8AB 108.6
C10A C9A C1A 110.23(16)
C10A C9A H9AA 109.6
C1A C9A H9AA 109.6
C10A C9A H9AB 109.6
C1A C9A H9AB 109.6
H9AA C9A H9AB 108.1
C11A C10A C15A 119.74(19)
C11A C10A C9A 121.43(19)
C15A C10A C9A 118.81(16)
C12A C11A C10A 120.3(2)
C12A C11A H11A 119.9
C10A C11A H11A 119.9
C13A C12A C11A 120.3(2)
C13A C12A H12A 119.8
C11A C12A H12A 119.8
C12A C13A C14A 120.2(2)
C12A C13A H13A 119.9
C14A C13A H13A 119.9
C13A C14A C15A 120.4(2)
C13A C14A H14A 119.8
C15A C14A H14A 119.8
C10A C15A C14A 119.15(18)
C10A C15A C16A 118.65(16)
C14A C15A C16A 122.18(18)
C17A C16A C21A 118.64(17)
C17A C16A C15A 121.83(16)
C21A C16A C15A 119.50(16)
C18A C17A C16A 120.88(18)
C18A C17A H17A 119.6
C16A C17A H17A 119.6
C19A C18A C17A 120.22(18)
C19A C18A H18A 119.9
C17A C18A H18A 119.9
C18A C19A C20A 119.53(18)
C18A C19A H19A 120.2
C20A C19A H19A 120.2
C21A C20A C19A 121.08(17)
C21A C20A H20A 119.5
C19A C20A H20A 119.5
C20A C21A C16A 119.64(16)
C20A C21A C1A 122.62(16)
C16A C21A C1A 117.73(15)
C7B O1B C8B 106.31(14)
C2B C1B C21B 113.55(14)
C2B C1B C9B 114.03(15)
C21B C1B C9B 107.85(14)
C2B C1B C8B 99.66(13)
C21B C1B C8B 110.80(15)
C9B C1B C8B 110.81(14)
C7B C2B C3B 119.80(17)
C7B C2B C1B 108.98(16)
C3B C2B C1B 131.22(16)
C2B C3B C4B 118.95(17)
C2B C3B H3BA 120.5
C4B C3B H3BA 120.5
C3B C4B C5B 120.17(18)
C3B C4B H4BA 119.9
C5B C4B H4BA 119.9
C6B C5B C4B 121.50(18)
C6B C5B H5BA 119.3
C4B C5B H5BA 119.3
C7B C6B C5B 117.05(18)
C7B C6B H6BA 121.5
C5B C6B H6BA 121.5
O1B C7B C6B 124.26(17)
O1B C7B C2B 113.21(16)
C6B C7B C2B 122.52(18)
O1B C8B C1B 106.93(14)
O1B C8B H8BA 110.3
C1B C8B H8BA 110.3
O1B C8B H8BB 110.3
C1B C8B H8BB 110.3
H8BA C8B H8BB 108.6
C10B C9B C1B 110.21(16)
C10B C9B H9BA 109.6
C1B C9B H9BA 109.6
C10B C9B H9BB 109.6
C1B C9B H9BB 109.6
H9BA C9B H9BB 108.1
C11B C10B C15B 119.31(19)
C11B C10B C9B 121.72(18)
C15B C10B C9B 118.96(17)
C12B C11B C10B 120.7(2)
C12B C11B H11B 119.6
C10B C11B H11B 119.6
C13B C12B C11B 119.9(2)
C13B C12B H12B 120.1
C11B C12B H12B 120.1
C14B C13B C12B 120.2(2)
C14B C13B H13B 119.9
C12B C13B H13B 119.9
C13B C14B C15B 120.7(2)
C13B C14B H14B 119.7
C15B C14B H14B 119.7
C14B C15B C10B 119.20(18)
C14B C15B C16B 122.54(18)
C10B C15B C16B 118.26(17)
C17B C16B C21B 118.72(16)
C17B C16B C15B 121.68(16)
C21B C16B C15B 119.58(16)
C18B C17B C16B 121.07(17)
C18B C17B H17B 119.5
C16B C17B H17B 119.5
C19B C18B C17B 119.64(17)
C19B C18B H18B 120.2
C17B C18B H18B 120.2
C18B C19B C20B 120.14(17)
C18B C19B H19B 119.9
C20B C19B H19B 119.9
C19B C20B C21B 120.94(17)
C19B C20B H20B 119.5
C21B C20B H20B 119.5
C20B C21B C16B 119.48(16)
C20B C21B C1B 122.71(16)
C16B C21B C1B 117.78(15)

loop_
_geom_bond_atom_site_label_1
_geom_bond_atom_site_label_2
_geom_bond_distance
O1A C7A 1.370(2)
O1A C8A 1.457(2)
C1A C2A 1.509(3)
C1A C21A 1.529(2)
C1A C9A 1.534(2)
C1A C8A 1.558(2)
C2A C7A 1.382(2)
C2A C3A 1.385(3)
C3A C4A 1.392(3)
C3A H3AA 0.9500
C4A C5A 1.388(3)
C4A H4AA 0.9500
C5A C6A 1.388(3)
C5A H5AA 0.9500
C6A C7A 1.385(3)
C6A H6AA 0.9500
C8A H8AA 0.9900
C8A H8AB 0.9900
C9A C10A 1.510(3)
C9A H9AA 0.9900
C9A H9AB 0.9900
C10A C11A 1.391(3)
C10A C15A 1.402(3)
C11A C12A 1.389(3)
C11A H11A 0.9500
C12A C13A 1.379(4)
C12A H12A 0.9500
C13A C14A 1.384(3)
C13A H13A 0.9500
C14A C15A 1.403(3)
C14A H14A 0.9500
C15A C16A 1.481(3)
C16A C17A 1.401(3)
C16A C21A 1.409(2)
C17A C18A 1.383(3)
C17A H17A 0.9500
C18A C19A 1.383(3)
C18A H18A 0.9500
C19A C20A 1.391(3)
C19A H19A 0.9500
C20A C21A 1.384(3)
C20A H20A 0.9500
O1B C7B 1.369(2)
O1B C8B 1.452(2)
C1B C2B 1.508(3)
C1B C21B 1.529(2)
C1B C9B 1.535(3)
C1B C8B 1.559(2)
C2B C7B 1.384(2)
C2B C3B 1.385(3)
C3B C4B 1.391(3)
C3B H3BA 0.9500
C4B C5B 1.392(3)
C4B H4BA 0.9500
C5B C6B 1.389(3)
C5B H5BA 0.9500
C6B C7B 1.383(3)
C6B H6BA 0.9500
C8B H8BA 0.9900
C8B H8BB 0.9900
C9B C10B 1.503(3)
C9B H9BA 0.9900
C9B H9BB 0.9900
C10B C11B 1.395(3)
C10B C15B 1.406(3)
C11B C12B 1.387(3)
C11B H11B 0.9500
C12B C13B 1.383(3)
C12B H12B 0.9500
C13B C14B 1.383(3)
C13B H13B 0.9500
C14B C15B 1.396(3)
C14B H14B 0.9500
C15B C16B 1.483(3)
C16B C17B 1.400(3)
C16B C21B 1.410(3)
C17B C18B 1.389(3)
C17B H17B 0.9500
C18B C19B 1.383(3)
C18B H18B 0.9500
C19B C20B 1.386(3)
C19B H19B 0.9500
C20B C21B 1.389(2)
C20B H20B 0.9500

loop_
_geom_torsion_atom_site_label_1
_geom_torsion_atom_site_label_2
_geom_torsion_atom_site_label_3
_geom_torsion_atom_site_label_4
_geom_torsion
C21A C1A C2A C7A -103.69(17)
C9A C1A C2A C7A 132.33(16)
C8A C1A C2A C7A 14.04(18)
C21A C1A C2A C3A 75.8(2)
C9A C1A C2A C3A -48.2(3)
C8A C1A C2A C3A -166.46(18)
C7A C2A C3A C4A 0.7(3)
C1A C2A C3A C4A -178.76(18)
C2A C3A C4A C5A -0.4(3)
C3A C4A C5A C6A 0.0(3)
C4A C5A C6A C7A 0.1(3)
C8A O1A C7A C2A -12.4(2)
C8A O1A C7A C6A 166.72(17)
C3A C2A C7A O1A 178.53(15)
C1A C2A C7A O1A -1.9(2)
C3A C2A C7A C6A -0.6(3)
C1A C2A C7A C6A 178.96(17)
C5A C6A C7A O1A -178.83(17)
C5A C6A C7A C2A 0.2(3)
C7A O1A C8A C1A 21.08(18)
C2A C1A C8A O1A -21.02(18)
C21A C1A C8A O1A 98.74(17)
C9A C1A C8A O1A -141.59(15)
C2A C1A C9A C10A -175.20(14)
C21A C1A C9A C10A 57.88(18)
C8A C1A C9A C10A -63.45(18)
C1A C9A C10A C11A 141.60(18)
C1A C9A C10A C15A -37.0(2)
C15A C10A C11A C12A -0.1(3)
C9A C10A C11A C12A -178.67(18)
C10A C11A C12A C13A 0.2(3)
C11A C12A C13A C14A 0.1(3)
C12A C13A C14A C15A -0.5(3)
C11A C10A C15A C14A -0.3(3)
C9A C10A C15A C14A 178.32(17)
C11A C10A C15A C16A 178.27(17)
C9A C10A C15A C16A -3.1(2)
C13A C14A C15A C10A 0.6(3)
C13A C14A C15A C16A -177.95(17)
C10A C15A C16A C17A -156.90(17)
C14A C15A C16A C17A 21.7(3)
C10A C15A C16A C21A 21.1(2)
C14A C15A C16A C21A -160.35(17)
C21A C16A C17A C18A 0.0(3)
C15A C16A C17A C18A 178.02(17)
C16A C17A C18A C19A -0.8(3)
C17A C18A C19A C20A 1.2(3)
C18A C19A C20A C21A -0.6(3)
C19A C20A C21A C16A -0.2(3)
C19A C20A C21A C1A 178.18(16)
C17A C16A C21A C20A 0.5(3)
C15A C16A C21A C20A -177.54(16)
C17A C16A C21A C1A -177.94(16)
C15A C16A C21A C1A 4.0(2)
C2A C1A C21A C20A 11.4(2)
C9A C1A C21A C20A 138.66(17)
C8A C1A C21A C20A -99.85(19)
C2A C1A C21A C16A -170.20(15)
C9A C1A C21A C16A -42.9(2)
C8A C1A C21A C16A 78.57(19)
C21B C1B C2B C7B -103.84(17)
C9B C1B C2B C7B 132.08(16)
C8B C1B C2B C7B 14.01(18)
C21B C1B C2B C3B 76.2(2)
C9B C1B C2B C3B -47.9(3)
C8B C1B C2B C3B -165.92(19)
C7B C2B C3B C4B 0.6(3)
C1B C2B C3B C4B -179.49(18)
C2B C3B C4B C5B -0.1(3)
C3B C4B C5B C6B -0.5(3)
C4B C5B C6B C7B 0.6(3)
C8B O1B C7B C6B 165.98(17)
C8B O1B C7B C2B -12.65(19)
C5B C6B C7B O1B -178.62(16)
C5B C6B C7B C2B -0.1(3)
C3B C2B C7B O1B 178.18(15)
C1B C2B C7B O1B -1.8(2)
C3B C2B C7B C6B -0.5(3)
C1B C2B C7B C6B 179.57(17)
C7B O1B C8B C1B 21.37(18)
C2B C1B C8B O1B -21.17(17)
C21B C1B C8B O1B 98.72(17)
C9B C1B C8B O1B -141.61(15)
C2B C1B C9B C10B -174.80(14)
C21B C1B C9B C10B 58.10(18)
C8B C1B C9B C10B -63.33(18)
C1B C9B C10B C11B 140.55(17)
C1B C9B C10B C15B -37.9(2)
C15B C10B C11B C12B 0.0(3)
C9B C10B C11B C12B -178.40(18)
C10B C11B C12B C13B 0.4(3)
C11B C12B C13B C14B -0.4(3)
C12B C13B C14B C15B 0.1(3)
C13B C14B C15B C10B 0.3(3)
C13B C14B C15B C16B -179.11(17)
C11B C10B C15B C14B -0.4(3)
C9B C10B C15B C14B 178.10(17)
C11B C10B C15B C16B 179.07(17)
C9B C10B C15B C16B -2.4(2)
C14B C15B C16B C17B 22.6(3)
C10B C15B C16B C17B -156.85(17)
C14B C15B C16B C21B -159.11(17)
C10B C15B C16B C21B 21.4(2)
C21B C16B C17B C18B 0.3(3)
C15B C16B C17B C18B 178.56(17)
C16B C17B C18B C19B 0.0(3)
C17B C18B C19B C20B 0.2(3)
C18B C19B C20B C21B -0.6(3)
C19B C20B C21B C16B 0.8(3)
C19B C20B C21B C1B 178.79(16)
C17B C16B C21B C20B -0.6(3)
C15B C16B C21B C20B -178.96(16)
C17B C16B C21B C1B -178.73(16)
C15B C16B C21B C1B 2.9(2)
C2B C1B C21B C20B 12.5(2)
C9B C1B C21B C20B 139.83(17)
C8B C1B C21B C20B -98.74(19)
C2B C1B C21B C16B -169.50(15)
C9B C1B C21B C16B -42.1(2)
C8B C1B C21B C16B 79.31(19)
